data_1555528
loop_
_publ_author_name
'Xu, Bing'
'Li, Guang'
'Li, Jing'
'Shi, Yian'

_publ_section_title
;
 Total Synthesis of the Proposed Structure of Marineosin A.
;
_journal_issue 9
_journal_name_full 'Organic letters'
_journal_page_first 2028
_journal_page_last 2031
_journal_paper_doi 10.1021/acs.orglett.6b00632
_journal_volume 18
_journal_year 2016
_chemical_absolute_configuration ad
_chemical_formula_moiety 'C18 H31 N O5'
_chemical_formula_sum 'C18 H31 N O5'
_chemical_formula_weight 341.44
_space_group_crystal_system orthorhombic
_space_group_IT_number 19
_space_group_name_Hall 'P 2ac 2ab'
_space_group_name_H-M_alt 'P 21 21 21'
_atom_sites_solution_hydrogens mixed
_atom_sites_solution_primary iterative
_audit_creation_date 2015-04-05
_audit_creation_method
;
Olex2 1.2
(compiled 2014.11.28 svn.r3106 for OlexSys, GUI svn.r4959)
;
_cell_angle_alpha 90
_cell_angle_beta 90
_cell_angle_gamma 90
_cell_formula_units_Z 4
_cell_length_a 7.71375(6)
_cell_length_b 8.88494(9)
_cell_length_c 28.0459(2)
_cell_measurement_reflns_used 25721
_cell_measurement_temperature 180.01(10)
_cell_measurement_theta_max 73.7960
_cell_measurement_theta_min 4.6930
_cell_volume 1922.16(3)
_computing_cell_refinement
;
CrysAlisPro, Agilent Technologies,
Version 1.171.36.32 (release 02-08-2013 CrysAlis171 .NET)
(compiled Aug  2 2013,16:46:58)
;
_computing_data_collection
;
CrysAlisPro, Agilent Technologies,
Version 1.171.36.32 (release 02-08-2013 CrysAlis171 .NET)
(compiled Aug  2 2013,16:46:58)
;
_computing_data_reduction
;
CrysAlisPro, Agilent Technologies,
Version 1.171.36.32 (release 02-08-2013 CrysAlis171 .NET)
(compiled Aug  2 2013,16:46:58)
;
_computing_molecular_graphics 'Olex2 (Dolomanov et al., 2009)'
_computing_publication_material 'Olex2 (Dolomanov et al., 2009)'
_computing_structure_refinement 'ShelXL (Sheldrick, 2008)'
_computing_structure_solution
;
Superflip (Palatinus & Chapuis, 2007;Palatinus & van der Lee, 2008;
Palatinus et al., 2012)
;
_diffrn_ambient_temperature 180.01(10)
_diffrn_detector_area_resol_mean 10.3914
_diffrn_measured_fraction_theta_full 0.975
_diffrn_measured_fraction_theta_max 0.999
_diffrn_measurement_details
;
#__ type_ start__ end____ width___ exp.time_
  1 omega  -77.00    4.00   1.0000    1.0000
omega____ theta____ kappa____ phi______ frames
    -      -40.7306  -19.0000 -180.0000 81

#__ type_ start__ end____ width___ exp.time_
  2 omega  -50.00   33.00   1.0000    1.0000
omega____ theta____ kappa____ phi______ frames
    -      -40.7306   38.0000   30.0000 83

#__ type_ start__ end____ width___ exp.time_
  3 omega   62.00  103.00   1.0000    1.0000
omega____ theta____ kappa____ phi______ frames
    -       40.7306  178.0000 -180.0000 41

#__ type_ start__ end____ width___ exp.time_
  4 omega   36.00   79.00   1.0000    1.0000
omega____ theta____ kappa____ phi______ frames
    -      107.3775  -30.0000 -150.0000 43

#__ type_ start__ end____ width___ exp.time_
  5 omega   34.00   91.00   1.0000    1.0000
omega____ theta____ kappa____ phi______ frames
    -      107.3775  -45.0000  -90.0000 57

#__ type_ start__ end____ width___ exp.time_
  6 omega   59.00   85.00   1.0000    1.0000
omega____ theta____ kappa____ phi______ frames
    -      107.3775  -30.0000  120.0000 26

#__ type_ start__ end____ width___ exp.time_
  7 omega   99.00  169.00   1.0000    1.0000
omega____ theta____ kappa____ phi______ frames
    -      107.3775  125.0000 -180.0000 70

#__ type_ start__ end____ width___ exp.time_
  8 omega   41.00  138.00   1.0000    1.0000
omega____ theta____ kappa____ phi______ frames
    -      107.3775  -61.0000   60.0000 97

#__ type_ start__ end____ width___ exp.time_
  9 omega   82.00  177.00   1.0000    1.0000
omega____ theta____ kappa____ phi______ frames
    -      107.3775   45.0000 -120.0000 95

#__ type_ start__ end____ width___ exp.time_
 10 omega -115.00  -11.00   1.0000    1.0000
omega____ theta____ kappa____ phi______ frames
    -      -40.7306  -57.0000   30.0000 104

#__ type_ start__ end____ width___ exp.time_
 11 omega   57.00  131.00   1.0000    1.0000
omega____ theta____ kappa____ phi______ frames
    -       40.7306  178.0000  -30.0000 74

#__ type_ start__ end____ width___ exp.time_
 12 omega   46.00  178.00   1.0000    1.0000
omega____ theta____ kappa____ phi______ frames
    -      107.3775   15.0000   30.0000 132

#__ type_ start__ end____ width___ exp.time_
 13 omega   32.00  122.00   1.0000    1.0000
omega____ theta____ kappa____ phi______ frames
    -      107.3775 -125.0000  -60.0000 90

#__ type_ start__ end____ width___ exp.time_
 14 omega   77.00  178.00   1.0000    1.0000
omega____ theta____ kappa____ phi______ frames
    -      107.3775   61.0000  -90.0000 101

#__ type_ start__ end____ width___ exp.time_
 15 omega   46.00  178.00   1.0000    1.0000
omega____ theta____ kappa____ phi______ frames
    -      107.3775   15.0000 -180.0000 132

#__ type_ start__ end____ width___ exp.time_
 16 omega -119.00   -7.00   1.0000    1.0000
omega____ theta____ kappa____ phi______ frames
    -      -40.7306  -77.0000  150.0000 112

#__ type_ start__ end____ width___ exp.time_
 17 omega   11.00  115.00   1.0000    1.0000
omega____ theta____ kappa____ phi______ frames
    -       40.7306   57.0000  -30.0000 104

#__ type_ start__ end____ width___ exp.time_
 18 omega   77.00  178.00   1.0000    1.0000
omega____ theta____ kappa____ phi______ frames
    -      107.3775   61.0000   60.0000 101

#__ type_ start__ end____ width___ exp.time_
 19 omega   23.00  109.00   1.0000    1.0000
omega____ theta____ kappa____ phi______ frames
    -      107.3775  -94.0000   30.0000 86

#__ type_ start__ end____ width___ exp.time_
 20 omega   74.00  178.00   1.0000    1.0000
omega____ theta____ kappa____ phi______ frames
    -      107.3775   77.0000    0.0000 104

#__ type_ start__ end____ width___ exp.time_
 21 omega   80.00  178.00   1.0000    1.0000
omega____ theta____ kappa____ phi______ frames
    -      107.3775   45.0000 -150.0000 98

#__ type_ start__ end____ width___ exp.time_
 22 omega -119.00   -7.00   1.0000    1.0000
omega____ theta____ kappa____ phi______ frames
    -      -40.7306  -77.0000    0.0000 112

#__ type_ start__ end____ width___ exp.time_
 23 omega   57.00  131.00   1.0000    1.0000
omega____ theta____ kappa____ phi______ frames
    -       40.7306  178.0000 -150.0000 74

#__ type_ start__ end____ width___ exp.time_
 24 omega   94.00  178.00   1.0000    1.0000
omega____ theta____ kappa____ phi______ frames
    -      107.3775  125.0000  -60.0000 84

#__ type_ start__ end____ width___ exp.time_
 25 omega   77.00  178.00   1.0000    1.0000
omega____ theta____ kappa____ phi______ frames
    -      107.3775   61.0000 -120.0000 101

#__ type_ start__ end____ width___ exp.time_
 26 omega   74.00  178.00   1.0000    1.0000
omega____ theta____ kappa____ phi______ frames
    -      107.3775   77.0000  -60.0000 104

#__ type_ start__ end____ width___ exp.time_
 27 omega   74.00  178.00   1.0000    1.0000
omega____ theta____ kappa____ phi______ frames
    -      107.3775   77.0000  150.0000 104

#__ type_ start__ end____ width___ exp.time_
 28 omega -115.00  -11.00   1.0000    1.0000
omega____ theta____ kappa____ phi______ frames
    -      -40.7306  -57.0000 -180.0000 104

#__ type_ start__ end____ width___ exp.time_
 29 omega  -50.00   35.00   1.0000    1.0000
omega____ theta____ kappa____ phi______ frames
    -      -40.7306   38.0000  -60.0000 85

#__ type_ start__ end____ width___ exp.time_
 30 omega   74.00  178.00   1.0000    1.0000
omega____ theta____ kappa____ phi______ frames
    -      107.3775   77.0000  120.0000 104

#__ type_ start__ end____ width___ exp.time_
 31 omega   80.00  178.00   1.0000    1.0000
omega____ theta____ kappa____ phi______ frames
    -      107.3775   45.0000    0.0000 98

#__ type_ start__ end____ width___ exp.time_
 32 omega   77.00  178.00   1.0000    1.0000
omega____ theta____ kappa____ phi______ frames
    -      107.3775   61.0000   30.0000 101

#__ type_ start__ end____ width___ exp.time_
 33 omega   77.00  178.00   1.0000    1.0000
omega____ theta____ kappa____ phi______ frames
    -      107.3775   61.0000   90.0000 101

#__ type_ start__ end____ width___ exp.time_
 34 omega -119.00   -7.00   1.0000    1.0000
omega____ theta____ kappa____ phi______ frames
    -      -40.7306  -77.0000  -60.0000 112

#__ type_ start__ end____ width___ exp.time_
 35 omega -119.00   -7.00   1.0000    1.0000
omega____ theta____ kappa____ phi______ frames
    -      -40.7306  -77.0000   90.0000 112

#__ type_ start__ end____ width___ exp.time_
 36 omega   23.00  109.00   1.0000    1.0000
omega____ theta____ kappa____ phi______ frames
    -      107.3775  -94.0000  -60.0000 86

#__ type_ start__ end____ width___ exp.time_
 37 omega   77.00  178.00   1.0000    1.0000
omega____ theta____ kappa____ phi______ frames
    -      107.3775   61.0000  120.0000 101

#__ type_ start__ end____ width___ exp.time_
 38 omega   77.00  178.00   1.0000    1.0000
omega____ theta____ kappa____ phi______ frames
    -      107.3775   61.0000 -150.0000 101

#__ type_ start__ end____ width___ exp.time_
 39 omega   77.00  178.00   1.0000    1.0000
omega____ theta____ kappa____ phi______ frames
    -      107.3775   61.0000  -60.0000 101

#__ type_ start__ end____ width___ exp.time_
 40 omega -115.00  -11.00   1.0000    1.0000
omega____ theta____ kappa____ phi______ frames
    -      -40.7306  -57.0000 -120.0000 104

#__ type_ start__ end____ width___ exp.time_
 41 omega  -50.00   35.00   1.0000    1.0000
omega____ theta____ kappa____ phi______ frames
    -      -40.7306   38.0000 -180.0000 85

#__ type_ start__ end____ width___ exp.time_
 42 omega   74.00  102.00   1.0000    1.0000
omega____ theta____ kappa____ phi______ frames
    -      107.3775   77.0000 -120.0000 28
;
_diffrn_measurement_device_type 'SuperNova, Dual, Cu at zero, Atlas'
_diffrn_measurement_method '\w scans'
_diffrn_orient_matrix_UB_11 -0.1290226000
_diffrn_orient_matrix_UB_12 0.0186875000
_diffrn_orient_matrix_UB_13 0.0415136000
_diffrn_orient_matrix_UB_21 0.1451433000
_diffrn_orient_matrix_UB_22 0.0675161000
_diffrn_orient_matrix_UB_23 0.0310719000
_diffrn_orient_matrix_UB_31 -0.0465626000
_diffrn_orient_matrix_UB_32 0.1586169000
_diffrn_orient_matrix_UB_33 -0.0181267000
_diffrn_radiation_monochromator mirror
_diffrn_radiation_type CuK\a
_diffrn_radiation_wavelength 1.54184
_diffrn_reflns_av_R_equivalents 0.0383
_diffrn_reflns_av_unetI/netI 0.0127
_diffrn_reflns_Laue_measured_fraction_full 0.975
_diffrn_reflns_Laue_measured_fraction_max 0.999
_diffrn_reflns_limit_h_max 9
_diffrn_reflns_limit_h_min -9
_diffrn_reflns_limit_k_max 10
_diffrn_reflns_limit_k_min -10
_diffrn_reflns_limit_l_max 33
_diffrn_reflns_limit_l_min -33
_diffrn_reflns_number 41233
_diffrn_reflns_point_group_measured_fraction_full 0.974
_diffrn_reflns_point_group_measured_fraction_max 0.999
_diffrn_reflns_theta_full 67.684
_diffrn_reflns_theta_max 66.593
_diffrn_reflns_theta_min 5.222
_diffrn_source 'SuperNova (Cu) X-ray Source'
_exptl_absorpt_coefficient_mu 0.693
_exptl_absorpt_correction_T_max 1.00000
_exptl_absorpt_correction_T_min 0.45532
_exptl_absorpt_correction_type multi-scan
_exptl_absorpt_process_details
;
CrysAlisPro, Agilent Technologies,
Version 1.171.36.32 (release 02-08-2013 CrysAlis171 .NET)
(compiled Aug  2 2013,16:46:58)
Empirical absorption correction using spherical harmonics,
 implemented in SCALE3 ABSPACK scaling algorithm.
;
_exptl_crystal_colour
;
;
_exptl_crystal_density_diffrn 1.180
_exptl_crystal_description
;
;
_exptl_crystal_F_000 744
_exptl_crystal_size_max 0.15
_exptl_crystal_size_mid 0.1
_exptl_crystal_size_min 0.1
_refine_diff_density_max 0.419
_refine_diff_density_min -0.207
_refine_diff_density_rms 0.040
_refine_ls_abs_structure_details
;
 Flack x determined using 1373 quotients [(I+)-(I-)]/[(I+)+(I-)]
 (Parsons and Flack (2004), Acta Cryst. A60, s61).
;
_refine_ls_abs_structure_Flack -0.01(5)
_refine_ls_extinction_method none
_refine_ls_goodness_of_fit_ref 1.075
_refine_ls_hydrogen_treatment mixed
_refine_ls_matrix_type full
_refine_ls_number_parameters 229
_refine_ls_number_reflns 3390
_refine_ls_number_restraints 0
_refine_ls_restrained_S_all 1.075
_refine_ls_R_factor_all 0.0378
_refine_ls_R_factor_gt 0.0372
_refine_ls_shift/su_max 0.002
_refine_ls_shift/su_mean 0.000
_refine_ls_structure_factor_coef Fsqd
_refine_ls_weighting_details 'w=1/[\s^2^(Fo^2^)+(0.0649P)^2^+0.4755P] where P=(Fo^2^+2Fc^2^)/3'
_refine_ls_weighting_scheme calc
_refine_ls_wR_factor_gt 0.1035
_refine_ls_wR_factor_ref 0.1042
_reflns_Friedel_coverage 0.713
_reflns_Friedel_fraction_full 0.973
_reflns_Friedel_fraction_max 1.000
_reflns_number_gt 3337
_reflns_number_total 3390
_reflns_threshold_expression 'I > 2\s(I)'
_cod_data_source_file ol6b00632_si_003.cif
_cod_data_source_block exp_5061
_cod_database_code 1555528
_shelxl_version_number 2013-3
_chemical_oxdiff_formula C18H31N1O5
_shelx_space_group_comment
;
The symmetry employed for this shelxl refinement is uniquely defined
by the following loop, which should always be used as a source of
symmetry information in preference to the above space-group names.
They are only intended as comments.
;
_shelx_estimated_absorpt_t_max 0.934
_shelx_estimated_absorpt_t_min 0.903
_reflns_odcompleteness_completeness 99.85
_reflns_odcompleteness_iscentric 1
_reflns_odcompleteness_theta 66.49
_olex2_refinement_description
;
1. Fixed Uiso
 At 1.2 times of:
  All C(H) groups, All C(H,H) groups
 At 1.5 times of:
  All C(H,H,H) groups, All O(H) groups
2.a Ternary CH refined with riding coordinates:
 C2(H2), C3(H3), C5(H5), C6(H6), C10(H10)
2.b Secondary CH2 refined with riding coordinates:
 C4(H4A,H4B), C7(H7A,H7B), C13(H13A,H13B), C14(H14A,H14B)
2.c Aromatic/amide H refined with riding coordinates:
 C11(H11), C15(H15)
2.d X=CH2 refined with riding coordinates:
 C12(H12A,H12B), C16(H16A,H16B)
2.e Idealised Me refined as rotating group:
 C9(H9A,H9B,H9C), C17(H17A,H17B,H17C), C24(H24A,H24B,H24C)
2.f Idealised tetrahedral OH refined as rotating group:
 O3(H3A)
;
_olex2_submission_special_instructions 'No special instructions were received'

loop_
_space_group_symop_operation_xyz
'x, y, z'
'-x+1/2, -y, z+1/2'
'x+1/2, -y+1/2, -z'
'-x, y+1/2, -z+1/2'

loop_
_atom_site_label
_atom_site_type_symbol
_atom_site_fract_x
_atom_site_fract_y
_atom_site_fract_z
_atom_site_U_iso_or_equiv
_atom_site_adp_type
_atom_site_occupancy
_atom_site_site_symmetry_order
_atom_site_calc_flag
_atom_site_refinement_flags_posn
C1 C 0.7214(3) 0.7548(3) 0.86237(7) 0.0247(5) Uani 1 1 d .
C2 C 0.6611(3) 0.5904(3) 0.85353(8) 0.0262(5) Uani 1 1 d .
H2 H 0.7663 0.5358 0.8419 0.031 Uiso 1 1 calc R
C3 C 0.6071(3) 0.5087(3) 0.90044(9) 0.0346(5) Uani 1 1 d .
H3 H 0.5283 0.4244 0.8911 0.042 Uiso 1 1 calc R
C4 C 0.5034(4) 0.6126(3) 0.93336(9) 0.0400(6) Uani 1 1 d .
H4A H 0.3870 0.6297 0.9195 0.048 Uiso 1 1 calc R
H4B H 0.4880 0.5630 0.9647 0.048 Uiso 1 1 calc R
C5 C 0.5927(4) 0.7620(3) 0.94037(8) 0.0348(6) Uani 1 1 d .
H5 H 0.7087 0.7450 0.9554 0.042 Uiso 1 1 calc R
C6 C 0.7362(3) 0.8588(3) 0.81823(8) 0.0277(5) Uani 1 1 d .
H6 H 0.7944 0.9540 0.8285 0.033 Uiso 1 1 calc R
C7 C 0.8476(3) 0.7869(3) 0.77943(9) 0.0353(6) Uani 1 1 d .
H7A H 0.8852 0.6863 0.7905 0.042 Uiso 1 1 calc R
H7B H 0.7750 0.7720 0.7507 0.042 Uiso 1 1 calc R
C8 C 1.0069(3) 0.8767(2) 0.76548(8) 0.0265(5) Uani 1 1 d .
C9 C 0.4938(4) 1.0316(3) 0.81720(10) 0.0419(6) Uani 1 1 d .
H9A H 0.4764 1.0195 0.8516 0.063 Uiso 1 1 calc GR
H9B H 0.3818 1.0493 0.8017 0.063 Uiso 1 1 calc GR
H9C H 0.5706 1.1175 0.8114 0.063 Uiso 1 1 calc GR
C10 C 0.5239(3) 0.5703(2) 0.81393(7) 0.0238(4) Uani 1 1 d .
H10 H 0.5571 0.6361 0.7865 0.029 Uiso 1 1 calc R
C11 C 0.3419(3) 0.6091(3) 0.82810(8) 0.0291(5) Uani 1 1 d .
H11 H 0.3166 0.7120 0.8341 0.035 Uiso 1 1 calc R
C12 C 0.2142(3) 0.5120(3) 0.83295(9) 0.0399(6) Uani 1 1 d .
H12A H 0.2340 0.4080 0.8273 0.048 Uiso 1 1 calc R
H12B H 0.1022 0.5459 0.8421 0.048 Uiso 1 1 calc R
C13 C 0.7592(4) 0.4385(3) 0.92803(10) 0.0489(7) Uani 1 1 d .
H13A H 0.8502 0.5161 0.9318 0.059 Uiso 1 1 calc R
H13B H 0.7177 0.4120 0.9604 0.059 Uiso 1 1 calc R
C14 C 0.8406(5) 0.3018(4) 0.90663(12) 0.0538(8) Uani 1 1 d .
H14A H 0.8922 0.3279 0.8754 0.065 Uiso 1 1 calc R
H14B H 0.7508 0.2240 0.9013 0.065 Uiso 1 1 calc R
C15 C 0.9795(6) 0.2400(4) 0.93918(15) 0.0669(10) Uani 1 1 d .
H15 H 0.9429 0.2058 0.9696 0.080 Uiso 1 1 calc R
C16 C 1.1376(7) 0.2292(6) 0.9302(2) 0.1029(18) Uani 1 1 d .
H16A H 1.1810 0.2618 0.9002 0.123 Uiso 1 1 calc R
H16B H 1.2144 0.1884 0.9533 0.123 Uiso 1 1 calc R
C17 C 0.9789(4) 0.8663(3) 0.89921(10) 0.0432(6) Uani 1 1 d .
H17A H 1.0234 0.9258 0.8725 0.065 Uiso 1 1 calc GR
H17B H 1.0754 0.8357 0.9198 0.065 Uiso 1 1 calc GR
H17C H 0.8967 0.9270 0.9177 0.065 Uiso 1 1 calc GR
C24 C 0.4907(5) 0.8726(4) 0.97026(10) 0.0508(7) Uani 1 1 d .
H24A H 0.5521 0.9691 0.9713 0.076 Uiso 1 1 calc GR
H24B H 0.4783 0.8331 1.0027 0.076 Uiso 1 1 calc GR
H24C H 0.3757 0.8872 0.9562 0.076 Uiso 1 1 calc GR
N1 N 1.1088(3) 0.8059(2) 0.73385(8) 0.0335(5) Uani 1 1 d .
O1 O 0.6157(2) 0.83394(18) 0.89457(5) 0.0278(4) Uani 1 1 d .
O2 O 0.8924(2) 0.7347(2) 0.88124(7) 0.0349(4) Uani 1 1 d .
O3 O 0.5392(2) 0.41622(17) 0.79896(6) 0.0278(3) Uani 1 1 d .
H3A H 0.4860 0.4042 0.7731 0.042 Uiso 1 1 calc GR
O4 O 0.5709(2) 0.89778(18) 0.79814(6) 0.0304(4) Uani 1 1 d .
O5 O 1.0398(2) 1.00189(19) 0.78151(6) 0.0359(4) Uani 1 1 d .
H1A H 1.078(4) 0.709(4) 0.7257(10) 0.033(7) Uiso 1 1 d .
H1B H 1.211(5) 0.849(4) 0.7237(11) 0.045(8) Uiso 1 1 d .

loop_
_atom_site_aniso_label
_atom_site_aniso_U_11
_atom_site_aniso_U_22
_atom_site_aniso_U_33
_atom_site_aniso_U_23
_atom_site_aniso_U_13
_atom_site_aniso_U_12
C1 0.0206(10) 0.0269(12) 0.0267(10) -0.0049(9) 0.0005(8) 0.0022(9)
C2 0.0238(10) 0.0261(12) 0.0286(11) -0.0012(9) -0.0016(8) 0.0030(9)
C3 0.0441(13) 0.0287(12) 0.0311(12) 0.0061(9) -0.0063(11) -0.0020(11)
C4 0.0499(14) 0.0440(15) 0.0262(11) 0.0042(10) 0.0049(11) -0.0031(13)
C5 0.0421(13) 0.0400(14) 0.0224(10) 0.0019(10) 0.0005(9) 0.0037(11)
C6 0.0277(11) 0.0249(12) 0.0306(11) -0.0033(9) 0.0046(9) -0.0030(9)
C7 0.0363(13) 0.0321(13) 0.0374(12) -0.0060(10) 0.0135(10) -0.0111(11)
C8 0.0245(10) 0.0263(11) 0.0286(10) 0.0077(9) -0.0003(8) 0.0011(9)
C9 0.0547(16) 0.0301(13) 0.0410(13) 0.0003(10) -0.0021(12) 0.0117(12)
C10 0.0245(10) 0.0220(10) 0.0248(10) -0.0013(8) 0.0006(8) -0.0006(9)
C11 0.0261(11) 0.0298(12) 0.0315(11) -0.0025(9) -0.0018(9) 0.0054(9)
C12 0.0252(12) 0.0486(16) 0.0458(14) -0.0063(12) 0.0047(10) -0.0003(11)
C13 0.0657(19) 0.0348(15) 0.0463(15) 0.0047(12) -0.0219(14) 0.0053(14)
C14 0.069(2) 0.0387(16) 0.0538(16) -0.0003(13) -0.0170(15) 0.0043(15)
C15 0.085(3) 0.0355(16) 0.081(2) -0.0004(15) -0.026(2) 0.0138(18)
C16 0.078(3) 0.092(4) 0.139(5) 0.054(3) -0.039(3) -0.001(3)
C17 0.0357(13) 0.0477(16) 0.0461(14) -0.0096(12) -0.0101(11) -0.0080(12)
C24 0.0635(18) 0.0561(18) 0.0330(13) -0.0051(12) 0.0154(13) 0.0047(16)
N1 0.0279(10) 0.0289(11) 0.0439(12) 0.0028(9) 0.0102(9) -0.0013(9)
O1 0.0320(8) 0.0281(8) 0.0233(7) -0.0006(6) 0.0037(6) 0.0057(7)
O2 0.0255(8) 0.0335(9) 0.0458(9) -0.0113(8) -0.0085(7) 0.0029(7)
O3 0.0269(8) 0.0241(8) 0.0322(8) -0.0043(6) 0.0000(6) 0.0012(6)
O4 0.0372(9) 0.0256(8) 0.0285(8) 0.0021(6) -0.0012(7) 0.0007(7)
O5 0.0341(9) 0.0262(8) 0.0473(10) 0.0013(7) 0.0059(7) -0.0061(7)

loop_
_atom_type_symbol
_atom_type_description
_atom_type_scat_dispersion_real
_atom_type_scat_dispersion_imag
_atom_type_scat_source
C C 0.0181 0.0091 'International Tables Vol C Tables 4.2.6.8 and 6.1.1.4'
H H 0.0000 0.0000 'International Tables Vol C Tables 4.2.6.8 and 6.1.1.4'
N N 0.0311 0.0180 'International Tables Vol C Tables 4.2.6.8 and 6.1.1.4'
O O 0.0492 0.0322 'International Tables Vol C Tables 4.2.6.8 and 6.1.1.4'

loop_
_geom_angle_atom_site_label_1
_geom_angle_atom_site_label_2
_geom_angle_atom_site_label_3
_geom_angle
C6 C1 C2 117.10(17)
O1 C1 C2 113.55(18)
O1 C1 C6 104.97(17)
O1 C1 O2 111.07(17)
O2 C1 C2 102.53(17)
O2 C1 C6 107.55(18)
C1 C2 H2 105.4
C1 C2 C3 112.52(19)
C3 C2 H2 105.4
C10 C2 C1 115.37(18)
C10 C2 H2 105.4
C10 C2 C3 111.71(19)
C2 C3 H3 106.9
C4 C3 C2 111.6(2)
C4 C3 H3 106.9
C4 C3 C13 109.9(2)
C13 C3 C2 114.2(2)
C13 C3 H3 106.9
C3 C4 H4A 109.3
C3 C4 H4B 109.3
H4A C4 H4B 107.9
C5 C4 C3 111.7(2)
C5 C4 H4A 109.3
C5 C4 H4B 109.3
C4 C5 H5 109.3
C4 C5 C24 114.0(2)
C24 C5 H5 109.3
O1 C5 C4 109.22(19)
O1 C5 H5 109.3
O1 C5 C24 105.6(2)
C1 C6 H6 107.9
C7 C6 C1 111.22(19)
C7 C6 H6 107.9
O4 C6 C1 113.05(17)
O4 C6 H6 107.9
O4 C6 C7 108.70(19)
C6 C7 H7A 108.6
C6 C7 H7B 108.6
H7A C7 H7B 107.5
C8 C7 C6 114.8(2)
C8 C7 H7A 108.6
C8 C7 H7B 108.6
N1 C8 C7 113.5(2)
O5 C8 C7 123.4(2)
O5 C8 N1 123.1(2)
H9A C9 H9B 109.5
H9A C9 H9C 109.5
H9B C9 H9C 109.5
O4 C9 H9A 109.5
O4 C9 H9B 109.5
O4 C9 H9C 109.5
C2 C10 H10 108.1
C11 C10 C2 115.13(18)
C11 C10 H10 108.1
O3 C10 C2 105.28(17)
O3 C10 H10 108.1
O3 C10 C11 111.91(18)
C10 C11 H11 117.4
C12 C11 C10 125.3(2)
C12 C11 H11 117.4
C11 C12 H12A 120.0
C11 C12 H12B 120.0
H12A C12 H12B 120.0
C3 C13 H13A 108.1
C3 C13 H13B 108.1
H13A C13 H13B 107.3
C14 C13 C3 116.7(2)
C14 C13 H13A 108.1
C14 C13 H13B 108.1
C13 C14 H14A 109.5
C13 C14 H14B 109.5
C13 C14 C15 110.6(3)
H14A C14 H14B 108.1
C15 C14 H14A 109.5
C15 C14 H14B 109.5
C14 C15 H15 116.6
C16 C15 C14 126.7(4)
C16 C15 H15 116.6
C15 C16 H16A 120.0
C15 C16 H16B 120.0
H16A C16 H16B 120.0
H17A C17 H17B 109.5
H17A C17 H17C 109.5
H17B C17 H17C 109.5
O2 C17 H17A 109.5
O2 C17 H17B 109.5
O2 C17 H17C 109.5
C5 C24 H24A 109.5
C5 C24 H24B 109.5
C5 C24 H24C 109.5
H24A C24 H24B 109.5
H24A C24 H24C 109.5
H24B C24 H24C 109.5
C8 N1 H1A 116.8(18)
C8 N1 H1B 121(2)
H1A N1 H1B 122(3)
C1 O1 C5 114.90(17)
C1 O2 C17 117.08(19)
C10 O3 H3A 109.5
C9 O4 C6 114.95(19)

loop_
_geom_bond_atom_site_label_1
_geom_bond_atom_site_label_2
_geom_bond_distance
C1 C2 1.553(3)
C1 C6 1.549(3)
C1 O1 1.405(3)
C1 O2 1.433(3)
C2 H2 1.0000
C2 C3 1.559(3)
C2 C10 1.545(3)
C3 H3 1.0000
C3 C4 1.531(4)
C3 C13 1.537(4)
C4 H4A 0.9900
C4 H4B 0.9900
C4 C5 1.509(4)
C5 H5 1.0000
C5 C24 1.512(4)
C5 O1 1.445(3)
C6 H6 1.0000
C6 C7 1.526(3)
C6 O4 1.437(3)
C7 H7A 0.9900
C7 H7B 0.9900
C7 C8 1.516(3)
C8 N1 1.342(3)
C8 O5 1.226(3)
C9 H9A 0.9800
C9 H9B 0.9800
C9 H9C 0.9800
C9 O4 1.432(3)
C10 H10 1.0000
C10 C11 1.499(3)
C10 O3 1.437(3)
C11 H11 0.9500
C11 C12 1.316(4)
C12 H12A 0.9500
C12 H12B 0.9500
C13 H13A 0.9900
C13 H13B 0.9900
C13 C14 1.493(4)
C14 H14A 0.9900
C14 H14B 0.9900
C14 C15 1.511(5)
C15 H15 0.9500
C15 C16 1.249(7)
C16 H16A 0.9500
C16 H16B 0.9500
C17 H17A 0.9800
C17 H17B 0.9800
C17 H17C 0.9800
C17 O2 1.437(3)
C24 H24A 0.9800
C24 H24B 0.9800
C24 H24C 0.9800
N1 H1A 0.92(3)
N1 H1B 0.92(4)
O3 H3A 0.8400

loop_
_geom_hbond_atom_site_label_D
_geom_hbond_atom_site_label_H
_geom_hbond_atom_site_label_A
_geom_hbond_distance_DH
_geom_hbond_distance_HA
_geom_hbond_distance_DA
_geom_hbond_angle_DHA
_geom_hbond_site_symmetry_A
C6 H6 O5 1.00 2.35 2.857(3) 110.7 .
C6 H6 O5 1.00 2.35 2.857(3) 110.7 .
C9 H9A O1 0.98 2.31 2.945(3) 121.9 .
C9 H9A O1 0.98 2.31 2.945(3) 121.9 .
C10 H10 O4 1.00 2.35 2.965(3) 118.8 .
C10 H10 O4 1.00 2.35 2.965(3) 118.8 .
C17 H17A O5 0.98 2.64 3.545(4) 153.4 .
C17 H17A O5 0.98 2.64 3.545(4) 153.4 .
O3 H3A O4 0.84 2.05 2.857(2) 162.0 4_646
N1 H1A O5 0.92(3) 2.06(3) 2.965(3) 166(3) 4_746
N1 H1A O5 0.92(3) 2.06(3) 2.965(3) 166(3) 4_746
N1 H1B O3 0.92(4) 2.11(4) 3.030(3) 172(3) 4_756
